data_7703122
loop_
_publ_author_name
'Dwivedi, Bhupendra Kumar'
'Singh, Vishwa Deepak'
'Kumar, Yogesh'
'Pandey, Daya Shankar'

_publ_section_title
;
 Photophysical properties of some novel tetraphenylimidazole derived
 BODIPY based fluorescent molecular rotors.
;
_journal_issue 2
_journal_name_full 'Dalton transactions (Cambridge, England : 2003)'
_journal_page_first 438
_journal_page_last 452
_journal_paper_doi 10.1039/c9dt04177j
_journal_volume 49
_journal_year 2020
_chemical_formula_moiety 'C36 H24 B F2 N4 O'
_chemical_formula_sum 'C36 H24 B F2 N4 O'
_chemical_formula_weight 577.40
_space_group_crystal_system triclinic
_space_group_IT_number 2
_space_group_name_Hall '-P 1'
_space_group_name_H-M_alt 'P -1'
_atom_sites_solution_hydrogens geom
_audit_creation_method SHELXL-2016/6
_audit_update_record
;
2019-08-05 deposited with the CCDC.	2019-11-28 downloaded from the CCDC.
;
_cell_angle_alpha 111.348(5)
_cell_angle_beta 90.210(5)
_cell_angle_gamma 97.478(5)
_cell_formula_units_Z 2
_cell_length_a 10.208(2)
_cell_length_b 10.769(2)
_cell_length_c 14.485(3)
_cell_measurement_reflns_used 2980
_cell_measurement_temperature 273(2)
_cell_measurement_theta_max 25.15
_cell_measurement_theta_min 2.27
_cell_volume 1468.2(5)
_computing_cell_refinement 'Bruker SAINT'
_computing_data_collection 'Bruker APEX2'
_computing_data_reduction 'Bruker SAINT'
_computing_molecular_graphics 'Bruker SHELXTL'
_computing_publication_material 'Bruker SHELXTL'
_computing_structure_refinement 'SHELXL-2016/6 (Sheldrick, 2016)'
_computing_structure_solution 'SHELXT 2014/5 (Sheldrick, 2014)'
_diffrn_ambient_temperature 273(2)
_diffrn_measured_fraction_theta_full 0.975
_diffrn_measured_fraction_theta_max 0.963
_diffrn_measurement_device_type 'Bruker APEX-II CCD'
_diffrn_measurement_method '\f and \w scans'
_diffrn_radiation_type MoK\a
_diffrn_radiation_wavelength 0.71073
_diffrn_reflns_av_R_equivalents 0.1605
_diffrn_reflns_av_unetI/netI 0.2352
_diffrn_reflns_Laue_measured_fraction_full 0.975
_diffrn_reflns_Laue_measured_fraction_max 0.963
_diffrn_reflns_limit_h_max 13
_diffrn_reflns_limit_h_min -13
_diffrn_reflns_limit_k_max 14
_diffrn_reflns_limit_k_min -14
_diffrn_reflns_limit_l_max 18
_diffrn_reflns_limit_l_min -18
_diffrn_reflns_number 32481
_diffrn_reflns_point_group_measured_fraction_full 0.975
_diffrn_reflns_point_group_measured_fraction_max 0.963
_diffrn_reflns_theta_full 25.242
_diffrn_reflns_theta_max 27.661
_diffrn_reflns_theta_min 3.024
_diffrn_source x-ray
_exptl_absorpt_coefficient_mu 0.088
_exptl_crystal_colour Orange
_exptl_crystal_density_diffrn 1.306
_exptl_crystal_description Needle
_exptl_crystal_F_000 598
_refine_diff_density_max 0.236
_refine_diff_density_min -0.201
_refine_diff_density_rms 0.049
_refine_ls_extinction_method none
_refine_ls_goodness_of_fit_ref 1.008
_refine_ls_hydrogen_treatment constr
_refine_ls_matrix_type full
_refine_ls_number_parameters 397
_refine_ls_number_reflns 6599
_refine_ls_number_restraints 0
_refine_ls_restrained_S_all 1.008
_refine_ls_R_factor_all 0.3119
_refine_ls_R_factor_gt 0.1069
_refine_ls_shift/su_max 0.038
_refine_ls_shift/su_mean 0.011
_refine_ls_structure_factor_coef Fsqd
_refine_ls_weighting_details 'w=1/[\s^2^(Fo^2^)+(0.0627P)^2^+1.3518P] where P=(Fo^2^+2Fc^2^)/3'
_refine_ls_weighting_scheme calc
_refine_ls_wR_factor_gt 0.1635
_refine_ls_wR_factor_ref 0.2264
_reflns_Friedel_coverage 0.000
_reflns_number_gt 2314
_reflns_number_total 6599
_reflns_threshold_expression 'I > 2\s(I)'
_cod_data_source_file c9dt04177j2.cif
_cod_data_source_block HPIB1
_cod_original_cell_volume 1468.3(5)
_cod_database_code 7703122
_shelx_shelxl_version_number 2016/6
_shelx_space_group_comment
;
The symmetry employed for this shelxl refinement is uniquely defined
by the following loop, which should always be used as a source of
symmetry information in preference to the above space-group names.
They are only intended as comments.
;

loop_
_space_group_symop_operation_xyz
'x, y, z'
'-x, -y, -z'

loop_
_atom_site_label
_atom_site_type_symbol
_atom_site_fract_x
_atom_site_fract_y
_atom_site_fract_z
_atom_site_U_iso_or_equiv
_atom_site_adp_type
_atom_site_occupancy
_atom_site_site_symmetry_order
_atom_site_calc_flag
_atom_site_refinement_flags_posn
_atom_site_refinement_flags_adp
N3 N 0.2237(3) 0.2624(3) 0.4492(3) 0.0416(9) Uani 1 1 d . .
F2 F 0.3271(4) -0.4406(3) -0.0694(3) 0.1173(14) Uani 1 1 d . .
F1 F 0.2318(4) -0.4704(3) 0.0616(3) 0.1260(15) Uani 1 1 d . .
N1 N 0.3978(4) -0.2814(4) 0.0930(3) 0.0543(11) Uani 1 1 d . .
N4 N 0.2618(3) 0.4722(3) 0.4578(3) 0.0411(9) Uani 1 1 d . .
C22 C 0.0534(5) 0.1498(6) 0.7379(4) 0.0642(15) Uani 1 1 d . .
H22 H 0.020109 0.106612 0.779713 0.077 Uiso 1 1 calc R U
C21 C 0.0812(6) 0.0769(5) 0.6440(4) 0.0758(17) Uani 1 1 d . .
H21 H 0.068801 -0.016629 0.621593 0.091 Uiso 1 1 calc R U
C20 C 0.1280(6) 0.1414(5) 0.5816(4) 0.0704(16) Uani 1 1 d . .
H20 H 0.146021 0.090393 0.516978 0.085 Uiso 1 1 calc R U
C19 C 0.1488(4) 0.2800(4) 0.6131(3) 0.0391(11) Uani 1 1 d . .
C17 C 0.1964(4) 0.3436(4) 0.5434(3) 0.0409(11) Uani 1 1 d . .
C16 C 0.2617(4) 0.3398(4) 0.3985(3) 0.0411(11) Uani 1 1 d . .
C12 C 0.2976(4) 0.2800(4) 0.2945(3) 0.0364(11) Uani 1 1 d . .
C11 C 0.2943(4) 0.1395(4) 0.2533(3) 0.0416(11) Uani 1 1 d . .
C10 C 0.3235(4) 0.0743(4) 0.1547(3) 0.0404(11) Uani 1 1 d . .
C5 C 0.3119(4) -0.0761(4) 0.1134(3) 0.0395(11) Uani 1 1 d . .
C6 C 0.1959(4) -0.1495(4) 0.0585(3) 0.0434(12) Uani 1 1 d . .
N2 N 0.1784(4) -0.2894(4) 0.0175(3) 0.0512(10) Uani 1 1 d . .
C9 C 0.0569(5) -0.3307(5) -0.0262(4) 0.0617(14) Uani 1 1 d . .
H9 H 0.020956 -0.420085 -0.060030 0.074 Uiso 1 1 calc R U
C4 C 0.4112(4) -0.1418(4) 0.1299(3) 0.0451(12) Uani 1 1 d . .
C31 C 0.3013(4) 0.5919(4) 0.4354(3) 0.0410(11) Uani 1 1 d . .
C36 C 0.4278(5) 0.6564(5) 0.4582(4) 0.0691(16) Uani 1 1 d . .
H36 H 0.489164 0.622402 0.486789 0.083 Uiso 1 1 calc R U
C35 C 0.4646(6) 0.7703(6) 0.4392(5) 0.093(2) Uani 1 1 d . .
H35 H 0.550941 0.814237 0.455089 0.111 Uiso 1 1 calc R U
C34 C 0.3752(7) 0.8206(5) 0.3968(5) 0.0812(18) Uani 1 1 d . .
H34 H 0.400629 0.898561 0.383882 0.097 Uiso 1 1 calc R U
C33 C 0.2494(6) 0.7563(6) 0.3736(5) 0.0826(18) Uani 1 1 d . .
H33 H 0.188612 0.789643 0.344068 0.099 Uiso 1 1 calc R U
C32 C 0.2118(5) 0.6422(5) 0.3936(4) 0.0682(16) Uani 1 1 d . .
H32 H 0.125028 0.598996 0.378727 0.082 Uiso 1 1 calc R U
C18 C 0.2195(4) 0.4757(4) 0.5508(3) 0.0409(11) Uani 1 1 d . .
C25 C 0.2065(4) 0.6017(4) 0.6336(3) 0.0418(11) Uani 1 1 d . .
C30 C 0.0998(5) 0.6683(5) 0.6353(4) 0.0543(13) Uani 1 1 d . .
H30 H 0.037330 0.635399 0.582124 0.065 Uiso 1 1 calc R U
C29 C 0.0844(5) 0.7839(5) 0.7154(4) 0.0648(15) Uani 1 1 d . .
H29 H 0.011247 0.827474 0.716192 0.078 Uiso 1 1 calc R U
C28 C 0.1766(6) 0.8336(5) 0.7929(4) 0.0640(15) Uani 1 1 d . .
H28 H 0.166367 0.911561 0.846408 0.077 Uiso 1 1 calc R U
C27 C 0.2836(6) 0.7699(5) 0.7926(4) 0.0689(16) Uani 1 1 d . .
H27 H 0.346230 0.804603 0.845772 0.083 Uiso 1 1 calc R U
C26 C 0.2995(5) 0.6528(5) 0.7128(4) 0.0587(14) Uani 1 1 d . .
H26 H 0.372419 0.609172 0.712775 0.070 Uiso 1 1 calc R U
C23 C 0.0740(5) 0.2850(5) 0.7704(4) 0.0721(16) Uani 1 1 d . .
H23 H 0.055385 0.334627 0.835138 0.087 Uiso 1 1 calc R U
C24 C 0.1220(5) 0.3513(5) 0.7100(4) 0.0603(14) Uani 1 1 d . .
H24 H 0.136647 0.444983 0.734539 0.072 Uiso 1 1 calc R U
C13 C 0.3330(4) 0.3520(4) 0.2327(3) 0.0493(12) Uani 1 1 d . .
H13 H 0.336592 0.445139 0.258060 0.059 Uiso 1 1 calc R U
C14 C 0.3624(5) 0.2884(5) 0.1357(4) 0.0561(13) Uani 1 1 d . .
H14 H 0.386151 0.338812 0.096578 0.067 Uiso 1 1 calc R U
C15 C 0.3569(4) 0.1499(4) 0.0959(3) 0.0491(12) Uani 1 1 d . .
H15 H 0.375537 0.107262 0.029962 0.059 Uiso 1 1 calc R U
O1 O 0.2608(3) 0.0578(3) 0.3044(2) 0.0613(10) Uani 1 1 d . .
H1 H 0.245310 0.103292 0.361316 0.092 Uiso 1 1 calc R U
C8 C -0.0074(5) -0.2213(6) -0.0138(4) 0.0677(15) Uani 1 1 d . .
H8 H -0.093355 -0.224019 -0.036801 0.081 Uiso 1 1 calc R U
C7 C 0.0789(5) -0.1074(5) 0.0388(3) 0.0523(13) Uani 1 1 d . .
H7 H 0.062297 -0.018840 0.057691 0.063 Uiso 1 1 calc R U
C3 C 0.5320(5) -0.0917(5) 0.1868(4) 0.0649(15) Uani 1 1 d . .
H3 H 0.566262 -0.001851 0.220803 0.078 Uiso 1 1 calc R U
C2 C 0.5882(6) -0.2020(7) 0.1817(5) 0.0838(18) Uani 1 1 d . .
H2 H 0.669314 -0.200555 0.211848 0.101 Uiso 1 1 calc R U
C1 C 0.5048(6) -0.3160(6) 0.1245(5) 0.0766(17) Uani 1 1 d . .
H1A H 0.521034 -0.403952 0.110066 0.092 Uiso 1 1 calc R U
B1 B 0.2817(7) -0.3760(6) 0.0254(5) 0.0674(18) Uani 1 1 d . .

loop_
_atom_site_aniso_label
_atom_site_aniso_U_11
_atom_site_aniso_U_22
_atom_site_aniso_U_33
_atom_site_aniso_U_23
_atom_site_aniso_U_13
_atom_site_aniso_U_12
N3 0.040(2) 0.037(2) 0.050(2) 0.020(2) 0.0058(19) 0.0015(17)
F2 0.119(3) 0.101(3) 0.102(3) -0.013(2) -0.004(2) 0.061(2)
F1 0.106(3) 0.079(2) 0.220(5) 0.095(3) -0.038(3) -0.013(2)
N1 0.047(3) 0.048(3) 0.070(3) 0.020(2) 0.005(2) 0.020(2)
N4 0.033(2) 0.034(2) 0.057(3) 0.0176(19) 0.0012(19) 0.0046(16)
C22 0.066(4) 0.070(4) 0.062(4) 0.036(3) 0.006(3) -0.009(3)
C21 0.116(5) 0.050(3) 0.056(4) 0.022(3) 0.005(4) -0.015(3)
C20 0.107(5) 0.047(3) 0.055(3) 0.024(3) 0.014(3) -0.010(3)
C19 0.036(3) 0.041(3) 0.042(3) 0.019(2) 0.004(2) 0.002(2)
C17 0.033(3) 0.045(3) 0.044(3) 0.016(2) 0.002(2) 0.005(2)
C16 0.035(3) 0.032(3) 0.053(3) 0.013(2) -0.004(2) -0.002(2)
C12 0.033(3) 0.032(2) 0.046(3) 0.018(2) 0.001(2) 0.0033(19)
C11 0.041(3) 0.035(3) 0.057(3) 0.028(3) 0.006(2) 0.003(2)
C10 0.033(3) 0.040(3) 0.047(3) 0.015(2) 0.003(2) 0.003(2)
C5 0.041(3) 0.043(3) 0.037(3) 0.017(2) 0.012(2) 0.007(2)
C6 0.042(3) 0.041(3) 0.047(3) 0.015(2) 0.006(2) 0.010(2)
N2 0.050(3) 0.044(2) 0.057(3) 0.017(2) 0.005(2) 0.007(2)
C9 0.061(4) 0.057(3) 0.062(4) 0.020(3) -0.006(3) -0.003(3)
C4 0.036(3) 0.044(3) 0.060(3) 0.024(2) 0.008(3) 0.009(2)
C31 0.041(3) 0.031(2) 0.056(3) 0.021(2) 0.001(2) 0.009(2)
C36 0.053(4) 0.051(3) 0.115(5) 0.050(3) -0.015(3) -0.007(3)
C35 0.068(4) 0.075(4) 0.154(6) 0.072(4) -0.018(4) -0.012(3)
C34 0.085(5) 0.054(3) 0.128(5) 0.062(4) 0.019(4) 0.008(3)
C33 0.077(5) 0.083(4) 0.120(5) 0.071(4) 0.005(4) 0.026(4)
C32 0.047(3) 0.063(3) 0.109(5) 0.048(3) -0.005(3) 0.008(3)
C18 0.029(3) 0.034(3) 0.061(3) 0.020(2) -0.001(2) 0.005(2)
C25 0.036(3) 0.032(2) 0.055(3) 0.014(2) 0.001(2) 0.002(2)
C30 0.055(3) 0.047(3) 0.058(3) 0.015(3) -0.005(3) 0.008(3)
C29 0.060(4) 0.047(3) 0.081(4) 0.014(3) 0.018(3) 0.016(3)
C28 0.078(4) 0.047(3) 0.056(4) 0.007(3) 0.019(3) 0.003(3)
C27 0.077(4) 0.055(3) 0.058(4) 0.009(3) -0.010(3) -0.013(3)
C26 0.049(3) 0.057(3) 0.061(3) 0.012(3) -0.004(3) 0.004(3)
C23 0.092(4) 0.066(4) 0.060(4) 0.022(3) 0.025(3) 0.016(3)
C24 0.077(4) 0.047(3) 0.058(4) 0.022(3) 0.025(3) 0.008(3)
C13 0.059(3) 0.036(3) 0.056(3) 0.023(3) 0.002(3) 0.002(2)
C14 0.073(4) 0.050(3) 0.059(4) 0.038(3) 0.010(3) 0.002(3)
C15 0.055(3) 0.048(3) 0.048(3) 0.022(3) 0.005(2) 0.007(2)
O1 0.094(3) 0.0412(18) 0.057(2) 0.0259(17) 0.0238(19) 0.0147(17)
C8 0.051(3) 0.077(4) 0.075(4) 0.029(3) -0.003(3) 0.008(3)
C7 0.053(3) 0.054(3) 0.059(3) 0.029(3) 0.005(3) 0.018(3)
C3 0.051(4) 0.064(3) 0.084(4) 0.032(3) 0.008(3) 0.006(3)
C2 0.051(4) 0.093(5) 0.119(5) 0.048(4) 0.000(4) 0.029(4)
C1 0.061(4) 0.066(4) 0.113(5) 0.039(4) 0.002(4) 0.028(3)
B1 0.076(5) 0.042(4) 0.076(5) 0.011(4) -0.001(4) 0.013(4)

loop_
_atom_type_symbol
_atom_type_description
_atom_type_scat_dispersion_real
_atom_type_scat_dispersion_imag
_atom_type_scat_source
C C 0.0033 0.0016 'International Tables Vol C Tables 4.2.6.8 and 6.1.1.4'
H H 0.0000 0.0000 'International Tables Vol C Tables 4.2.6.8 and 6.1.1.4'
N N 0.0061 0.0033 'International Tables Vol C Tables 4.2.6.8 and 6.1.1.4'
B B 0.0013 0.0007 'International Tables Vol C Tables 4.2.6.8 and 6.1.1.4'
F F 0.0171 0.0103 'International Tables Vol C Tables 4.2.6.8 and 6.1.1.4'
O O 0.0106 0.0060 'International Tables Vol C Tables 4.2.6.8 and 6.1.1.4'

loop_
_geom_angle_atom_site_label_1
_geom_angle_atom_site_label_2
_geom_angle_atom_site_label_3
_geom_angle
C16 N3 C17 108.5(3)
C1 N1 C4 107.4(4)
C1 N1 B1 127.2(4)
C4 N1 B1 125.4(4)
C16 N4 C18 107.6(3)
C16 N4 C31 129.0(4)
C18 N4 C31 123.4(3)
C23 C22 C21 119.7(5)
C23 C22 H22 120.2
C21 C22 H22 120.2
C22 C21 C20 120.0(5)
C22 C21 H21 120.0
C20 C21 H21 120.0
C21 C20 C19 121.3(5)
C21 C20 H20 119.3
C19 C20 H20 119.3
C20 C19 C24 117.2(4)
C20 C19 C17 119.2(4)
C24 C19 C17 123.6(4)
C18 C17 N3 108.7(4)
C18 C17 C19 132.7(4)
N3 C17 C19 118.7(4)
N3 C16 N4 109.5(4)
N3 C16 C12 120.6(4)
N4 C16 C12 129.9(4)
C13 C12 C11 117.2(4)
C13 C12 C16 125.2(4)
C11 C12 C16 117.6(4)
O1 C11 C10 115.3(4)
O1 C11 C12 123.3(4)
C10 C11 C12 121.4(4)
C15 C10 C11 119.4(4)
C15 C10 C5 121.5(4)
C11 C10 C5 119.0(4)
C4 C5 C6 120.2(4)
C4 C5 C10 121.4(4)
C6 C5 C10 118.3(4)
N2 C6 C7 107.6(4)
N2 C6 C5 121.5(4)
C7 C6 C5 130.8(4)
C9 N2 C6 107.8(4)
C9 N2 B1 127.8(4)
C6 N2 B1 124.4(4)
N2 C9 C8 110.0(4)
N2 C9 H9 125.0
C8 C9 H9 125.0
C5 C4 N1 120.8(4)
C5 C4 C3 130.9(4)
N1 C4 C3 108.2(4)
C36 C31 C32 119.8(4)
C36 C31 N4 119.9(4)
C32 C31 N4 120.3(4)
C35 C36 C31 120.0(5)
C35 C36 H36 120.0
C31 C36 H36 120.0
C36 C35 C34 120.4(5)
C36 C35 H35 119.8
C34 C35 H35 119.8
C33 C34 C35 119.7(5)
C33 C34 H34 120.1
C35 C34 H34 120.1
C34 C33 C32 120.1(5)
C34 C33 H33 120.0
C32 C33 H33 120.0
C31 C32 C33 120.1(5)
C31 C32 H32 120.0
C33 C32 H32 120.0
C17 C18 N4 105.7(4)
C17 C18 C25 131.3(4)
N4 C18 C25 122.9(4)
C30 C25 C26 118.9(4)
C30 C25 C18 120.7(4)
C26 C25 C18 120.3(4)
C25 C30 C29 120.8(5)
C25 C30 H30 119.6
C29 C30 H30 119.6
C28 C29 C30 119.9(5)
C28 C29 H29 120.1
C30 C29 H29 120.1
C29 C28 C27 120.4(5)
C29 C28 H28 119.8
C27 C28 H28 119.8
C28 C27 C26 120.1(5)
C28 C27 H27 119.9
C26 C27 H27 119.9
C25 C26 C27 119.8(5)
C25 C26 H26 120.1
C27 C26 H26 120.1
C22 C23 C24 121.4(5)
C22 C23 H23 119.3
C24 C23 H23 119.3
C23 C24 C19 120.4(5)
C23 C24 H24 119.8
C19 C24 H24 119.8
C14 C13 C12 121.7(4)
C14 C13 H13 119.1
C12 C13 H13 119.1
C13 C14 C15 120.3(4)
C13 C14 H14 119.8
C15 C14 H14 119.8
C14 C15 C10 120.0(4)
C14 C15 H15 120.0
C10 C15 H15 120.0
C11 O1 H1 109.5
C7 C8 C9 107.4(5)
C7 C8 H8 126.3
C9 C8 H8 126.3
C8 C7 C6 107.2(4)
C8 C7 H7 126.4
C6 C7 H7 126.4
C2 C3 C4 105.9(5)
C2 C3 H3 127.1
C4 C3 H3 127.1
C3 C2 C1 108.6(5)
C3 C2 H2 125.7
C1 C2 H2 125.7
N1 C1 C2 109.8(5)
N1 C1 H1A 125.1
C2 C1 H1A 125.1
F1 B1 F2 108.8(5)
F1 B1 N2 111.9(5)
F2 B1 N2 109.1(5)
F1 B1 N1 110.8(5)
F2 B1 N1 108.9(5)
N2 B1 N1 107.4(4)

loop_
_geom_bond_atom_site_label_1
_geom_bond_atom_site_label_2
_geom_bond_distance
N3 C16 1.321(5)
N3 C17 1.379(5)
F2 B1 1.407(7)
F1 B1 1.350(7)
N1 C1 1.329(6)
N1 C4 1.388(5)
N1 B1 1.534(7)
N4 C16 1.371(5)
N4 C18 1.405(5)
N4 C31 1.449(5)
C22 C23 1.344(6)
C22 C21 1.352(7)
C22 H22 0.9300
C21 C20 1.379(6)
C21 H21 0.9300
C20 C19 1.380(6)
C20 H20 0.9300
C19 C24 1.381(6)
C19 C17 1.465(6)
C17 C18 1.376(5)
C16 C12 1.475(6)
C12 C13 1.402(6)
C12 C11 1.406(5)
C11 O1 1.355(5)
C11 C10 1.396(6)
C10 C15 1.392(6)
C10 C5 1.497(5)
C5 C4 1.376(6)
C5 C6 1.397(6)
C6 N2 1.390(5)
C6 C7 1.396(6)
N2 C9 1.336(6)
N2 B1 1.525(7)
C9 C8 1.378(6)
C9 H9 0.9300
C4 C3 1.408(6)
C31 C36 1.362(6)
C31 C32 1.363(6)
C36 C35 1.360(6)
C36 H36 0.9300
C35 C34 1.367(7)
C35 H35 0.9300
C34 C33 1.355(7)
C34 H34 0.9300
C33 C32 1.372(7)
C33 H33 0.9300
C32 H32 0.9300
C18 C25 1.469(6)
C25 C30 1.375(6)
C25 C26 1.385(6)
C30 C29 1.386(6)
C30 H30 0.9300
C29 C28 1.363(7)
C29 H29 0.9300
C28 C27 1.363(7)
C28 H28 0.9300
C27 C26 1.396(6)
C27 H27 0.9300
C26 H26 0.9300
C23 C24 1.371(6)
C23 H23 0.9300
C24 H24 0.9300
C13 C14 1.375(6)
C13 H13 0.9300
C14 C15 1.383(6)
C14 H14 0.9300
C15 H15 0.9300
O1 H1 0.8200
C8 C7 1.377(6)
C8 H8 0.9300
C7 H7 0.9300
C3 C2 1.364(6)
C3 H3 0.9300
C2 C1 1.379(7)
C2 H2 0.9300
C1 H1A 0.9300

loop_
_geom_torsion_atom_site_label_1
_geom_torsion_atom_site_label_2
_geom_torsion_atom_site_label_3
_geom_torsion_atom_site_label_4
_geom_torsion
C23 C22 C21 C20 -1.3(9)
C22 C21 C20 C19 0.7(9)
C21 C20 C19 C24 0.7(8)
C21 C20 C19 C17 -178.9(5)
C16 N3 C17 C18 -0.5(5)
C16 N3 C17 C19 178.5(4)
C20 C19 C17 C18 176.2(5)
C24 C19 C17 C18 -3.3(8)
C20 C19 C17 N3 -2.4(6)
C24 C19 C17 N3 178.0(4)
C17 N3 C16 N4 0.7(5)
C17 N3 C16 C12 -180.0(4)
C18 N4 C16 N3 -0.7(4)
C31 N4 C16 N3 177.2(4)
C18 N4 C16 C12 -179.9(4)
C31 N4 C16 C12 -2.0(7)
N3 C16 C12 C13 176.8(4)
N4 C16 C12 C13 -4.1(7)
N3 C16 C12 C11 -2.2(6)
N4 C16 C12 C11 177.0(4)
C13 C12 C11 O1 -179.5(4)
C16 C12 C11 O1 -0.5(6)
C13 C12 C11 C10 -0.7(6)
C16 C12 C11 C10 178.4(4)
O1 C11 C10 C15 179.0(4)
C12 C11 C10 C15 0.1(6)
O1 C11 C10 C5 1.9(6)
C12 C11 C10 C5 -177.0(4)
C15 C10 C5 C4 101.3(5)
C11 C10 C5 C4 -81.6(5)
C15 C10 C5 C6 -79.7(5)
C11 C10 C5 C6 97.3(5)
C4 C5 C6 N2 -1.4(6)
C10 C5 C6 N2 179.7(4)
C4 C5 C6 C7 174.2(5)
C10 C5 C6 C7 -4.7(7)
C7 C6 N2 C9 0.7(5)
C5 C6 N2 C9 177.2(4)
C7 C6 N2 B1 -177.9(5)
C5 C6 N2 B1 -1.5(7)
C6 N2 C9 C8 -0.9(5)
B1 N2 C9 C8 177.7(5)
C6 C5 C4 N1 -0.3(6)
C10 C5 C4 N1 178.6(4)
C6 C5 C4 C3 -175.8(5)
C10 C5 C4 C3 3.1(7)
C1 N1 C4 C5 -176.9(4)
B1 N1 C4 C5 5.0(7)
C1 N1 C4 C3 -0.5(5)
B1 N1 C4 C3 -178.6(5)
C16 N4 C31 C36 -92.6(6)
C18 N4 C31 C36 85.0(5)
C16 N4 C31 C32 88.8(6)
C18 N4 C31 C32 -93.6(5)
C32 C31 C36 C35 -0.1(8)
N4 C31 C36 C35 -178.7(5)
C31 C36 C35 C34 -0.3(9)
C36 C35 C34 C33 0.0(10)
C35 C34 C33 C32 0.7(10)
C36 C31 C32 C33 0.7(8)
N4 C31 C32 C33 179.3(5)
C34 C33 C32 C31 -1.1(9)
N3 C17 C18 N4 0.1(4)
C19 C17 C18 N4 -178.7(4)
N3 C17 C18 C25 180.0(4)
C19 C17 C18 C25 1.3(8)
C16 N4 C18 C17 0.4(4)
C31 N4 C18 C17 -177.7(4)
C16 N4 C18 C25 -179.6(4)
C31 N4 C18 C25 2.4(6)
C17 C18 C25 C30 -102.6(6)
N4 C18 C25 C30 77.3(5)
C17 C18 C25 C26 75.3(6)
N4 C18 C25 C26 -104.8(5)
C26 C25 C30 C29 -0.8(7)
C18 C25 C30 C29 177.2(4)
C25 C30 C29 C28 0.9(7)
C30 C29 C28 C27 -0.4(8)
C29 C28 C27 C26 -0.1(8)
C30 C25 C26 C27 0.2(7)
C18 C25 C26 C27 -177.8(4)
C28 C27 C26 C25 0.3(7)
C21 C22 C23 C24 0.5(9)
C22 C23 C24 C19 0.9(8)
C20 C19 C24 C23 -1.5(7)
C17 C19 C24 C23 178.1(5)
C11 C12 C13 C14 0.4(6)
C16 C12 C13 C14 -178.6(4)
C12 C13 C14 C15 0.4(7)
C13 C14 C15 C10 -1.0(7)
C11 C10 C15 C14 0.8(7)
C5 C10 C15 C14 177.8(4)
N2 C9 C8 C7 0.8(6)
C9 C8 C7 C6 -0.3(6)
N2 C6 C7 C8 -0.2(5)
C5 C6 C7 C8 -176.2(5)
C5 C4 C3 C2 176.5(5)
N1 C4 C3 C2 0.6(6)
C4 C3 C2 C1 -0.4(6)
C4 N1 C1 C2 0.2(6)
B1 N1 C1 C2 178.3(5)
C3 C2 C1 N1 0.1(7)
C9 N2 B1 F1 -51.6(7)
C6 N2 B1 F1 126.8(5)
C9 N2 B1 F2 68.8(7)
C6 N2 B1 F2 -112.9(5)
C9 N2 B1 N1 -173.4(4)
C6 N2 B1 N1 5.0(7)
C1 N1 B1 F1 53.0(8)
C4 N1 B1 F1 -129.2(5)
C1 N1 B1 F2 -66.6(7)
C4 N1 B1 F2 111.2(5)
C1 N1 B1 N2 175.4(5)
C4 N1 B1 N2 -6.8(7)
